data_4344636
loop_
_publ_author_name
'Zheng, Dehua'
'Wang, Mei'
'Wang, Ning'
'Cheng, Minglun'
'Sun, Licheng'

_publ_section_title
;
 Effect of Bridgehead Steric Bulk on the Intramolecular C-H Heterolysis of
 [FeFe]-Hydrogenase Active Site Models Containing a P2N2 Pendant Amine
 Ligand.
;
_journal_issue 2
_journal_name_full 'Inorganic chemistry'
_journal_page_first 411
_journal_page_last 418
_journal_paper_doi 10.1021/acs.inorgchem.5b00923
_journal_volume 55
_journal_year 2016
_chemical_formula_moiety 'C32 H12 B F24, C37 H37 Fe2 N2 O4 P2 S2'
_chemical_formula_sum 'C69 H49 B F24 Fe2 N2 O4 P2 S2'
_chemical_formula_weight 1674.67
_chemical_name_systematic
; 
 ? 
;
_space_group_IT_number 2
_symmetry_cell_setting triclinic
_symmetry_space_group_name_Hall '-P 1'
_symmetry_space_group_name_H-M 'P -1'
_atom_sites_solution_hydrogens geom
_atom_sites_solution_primary direct
_atom_sites_solution_secondary difmap
_audit_creation_method SHELXL-97
_cell_angle_alpha 101.7860(10)
_cell_angle_beta 90.0480(10)
_cell_angle_gamma 97.4170(10)
_cell_formula_units_Z 2
_cell_length_a 12.7716(9)
_cell_length_b 16.7649(12)
_cell_length_c 17.7755(12)
_cell_measurement_reflns_used 5566
_cell_measurement_temperature 296(2)
_cell_measurement_theta_max 25.59
_cell_measurement_theta_min 2.50
_cell_volume 3693.1(4)
_computing_cell_refinement 'Bruker SMART'
_computing_data_collection 'Bruker SMART'
_computing_data_reduction 'Bruker SAINT'
_computing_molecular_graphics 'Bruker SHELXTL'
_computing_publication_material 'Bruker SHELXTL'
_computing_structure_refinement 'Bruker SHELXTL'
_computing_structure_solution 'Bruker SHELXTL'
_diffrn_ambient_temperature 296(2)
_diffrn_measured_fraction_theta_full 0.991
_diffrn_measured_fraction_theta_max 0.991
_diffrn_measurement_device_type 'CCD area detector'
_diffrn_measurement_method 'phi and omega scans'
_diffrn_radiation_monochromator graphite
_diffrn_radiation_source 'fine-focus sealed tube'
_diffrn_radiation_type MoK\a
_diffrn_radiation_wavelength 0.71073
_diffrn_reflns_av_R_equivalents 0.0207
_diffrn_reflns_av_sigmaI/netI 0.0493
_diffrn_reflns_limit_h_max 15
_diffrn_reflns_limit_h_min -15
_diffrn_reflns_limit_k_max 18
_diffrn_reflns_limit_k_min -19
_diffrn_reflns_limit_l_max 21
_diffrn_reflns_limit_l_min -17
_diffrn_reflns_number 18278
_diffrn_reflns_theta_full 25.00
_diffrn_reflns_theta_max 25.00
_diffrn_reflns_theta_min 1.88
_exptl_absorpt_coefficient_mu 0.601
_exptl_absorpt_correction_T_max 0.930
_exptl_absorpt_correction_T_min 0.878
_exptl_absorpt_correction_type multi-scan
_exptl_crystal_colour purple
_exptl_crystal_density_diffrn 1.506
_exptl_crystal_density_method 'not measured'
_exptl_crystal_description block
_exptl_crystal_F_000 1688
_exptl_crystal_size_max 0.25
_exptl_crystal_size_mid 0.18
_exptl_crystal_size_min 0.12
_refine_diff_density_max 0.971
_refine_diff_density_min -0.685
_refine_diff_density_rms 0.086
_refine_ls_extinction_method none
_refine_ls_goodness_of_fit_ref 1.078
_refine_ls_hydrogen_treatment constr
_refine_ls_matrix_type full
_refine_ls_number_parameters 973
_refine_ls_number_reflns 12877
_refine_ls_number_restraints 48
_refine_ls_restrained_S_all 1.117
_refine_ls_R_factor_all 0.1285
_refine_ls_R_factor_gt 0.0866
_refine_ls_shift/su_max 0.001
_refine_ls_shift/su_mean 0.000
_refine_ls_structure_factor_coef Fsqd
_refine_ls_weighting_details 'calc w=1/[\s^2^(Fo^2^)+(0.1685P)^2^+0.0000P] where P=(Fo^2^+2Fc^2^)/3'
_refine_ls_weighting_scheme calc
_refine_ls_wR_factor_gt 0.2556
_refine_ls_wR_factor_ref 0.2801
_reflns_number_gt 7480
_reflns_number_total 12877
_reflns_threshold_expression >2sigma(I)
_cod_data_source_file ic5b00923_si_004.cif
_cod_data_source_block ok
_cod_depositor_comments
;
The following automatic conversions were performed:

'_symmetry_cell_setting' value 'Triclinic' changed to 'triclinic'
according to
/usr/data/users/saulius/crontab/automatic-downloads/current/ACS/lib/dictionaries/cif_core.dic
dictionary named 'cif_core.dic' version 2.4.2 from 2011-04-26.

Automatic conversion script
Id: cif_fix_values 4268 2015-11-12 08:31:59Z antanas 
;
_cod_original_sg_symbol_H-M 'P-1   '
_cod_database_code 4344636

loop_
_symmetry_equiv_pos_as_xyz
'x, y, z'
'-x, -y, -z'

loop_
_atom_site_label
_atom_site_type_symbol
_atom_site_fract_x
_atom_site_fract_y
_atom_site_fract_z
_atom_site_U_iso_or_equiv
_atom_site_adp_type
_atom_site_occupancy
_atom_site_symmetry_multiplicity
_atom_site_calc_flag
_atom_site_refinement_flags
_atom_site_disorder_assembly
_atom_site_disorder_group
Fe1 Fe 0.48536(6) 1.22559(5) -0.28158(4) 0.0566(3) Uani 1 1 d . . .
S2 S 0.34670(12) 1.29422(11) -0.29053(10) 0.0697(4) Uani 1 1 d . . .
P1 P 0.61857(12) 1.15318(10) -0.27909(8) 0.0589(4) Uani 1 1 d . . .
P2 P 0.61394(11) 1.31145(9) -0.31632(8) 0.0540(4) Uani 1 1 d . . .
Fe2 Fe 0.29029(7) 1.18196(6) -0.24405(6) 0.0763(3) Uani 1 1 d . . .
S1 S 0.43327(15) 1.20121(13) -0.16922(10) 0.0823(5) Uani 1 1 d . . .
C38 C 0.8034(4) 0.6774(3) -0.1393(3) 0.0517(12) Uani 1 1 d . . .
C41 C 0.6591(5) 0.5886(4) -0.0555(3) 0.0685(16) Uani 1 1 d . . .
H41A H 0.6114 0.5592 -0.0284 0.082 Uiso 1 1 calc R . .
C56 C 1.1565(4) 0.7394(3) -0.0901(3) 0.0568(13) Uani 1 1 d . . .
N1 N 0.6488(4) 1.1776(3) -0.4265(3) 0.0674(13) Uani 1 1 d . . .
C54 C 1.0050(4) 0.7238(3) -0.1775(3) 0.0496(12) Uani 1 1 d . . .
C34 C 0.5782(5) 1.5536(4) -0.3047(4) 0.0736(17) Uani 1 1 d . . .
H34A H 0.6024 1.6046 -0.2739 0.088 Uiso 1 1 calc R . .
C40 C 0.7639(5) 0.5744(4) -0.0608(3) 0.0621(15) Uani 1 1 d . . .
C42 C 0.6278(5) 0.6468(4) -0.0911(3) 0.0663(16) Uani 1 1 d . . .
C43 C 0.6965(4) 0.6900(4) -0.1320(3) 0.0616(15) Uani 1 1 d . . .
H43A H 0.6720 0.7289 -0.1558 0.074 Uiso 1 1 calc R . .
C55 C 1.0508(4) 0.7400(3) -0.1048(3) 0.0525(13) Uani 1 1 d . . .
H55A H 1.0076 0.7521 -0.0631 0.063 Uiso 1 1 calc R . .
O1 O 0.4113(4) 1.1135(3) -0.4270(3) 0.0891(14) Uani 1 1 d . . .
C47 C 0.8413(5) 0.8622(4) -0.0829(3) 0.0616(15) Uani 1 1 d . . .
H47A H 0.8145 0.8254 -0.0528 0.074 Uiso 1 1 calc R . .
N2 N 0.7871(4) 1.2727(3) -0.2469(3) 0.0629(12) Uani 1 1 d . . .
F12 F 0.9703(6) 1.1076(3) -0.1866(4) 0.153(2) Uani 1 1 d . . .
C39 C 0.8347(4) 0.6192(3) -0.1028(3) 0.0567(13) Uani 1 1 d . . .
H39A H 0.9046 0.6091 -0.1059 0.068 Uiso 1 1 calc R . .
C62 C 0.8378(4) 0.7019(3) -0.2790(3) 0.0518(13) Uani 1 1 d . . .
B1 B 0.8795(5) 0.7331(4) -0.1887(3) 0.0522(14) Uani 1 1 d . . .
C32 C 0.5776(4) 1.4078(3) -0.3340(3) 0.0539(13) Uani 1 1 d . . .
F21 F 0.8472(7) 0.4594(3) -0.3927(3) 0.170(3) Uani 1 1 d . . .
F15 F 1.2532(6) 0.7029(4) 0.0055(3) 0.148(2) Uani 1 1 d U . .
F14 F 1.1430(5) 0.7901(4) 0.0412(3) 0.145(2) Uani 1 1 d U . .
F20 F 0.7453(5) 0.4670(4) -0.4737(4) 0.161(3) Uani 1 1 d . . .
C51 C 0.9123(4) 0.8891(3) -0.1989(3) 0.0561(13) Uani 1 1 d . . .
H51A H 0.9363 0.8712 -0.2481 0.067 Uiso 1 1 calc R . .
C66 C 0.7424(4) 0.7169(4) -0.3936(3) 0.0611(14) Uani 1 1 d . . .
C65 C 0.7618(5) 0.6405(4) -0.4326(3) 0.0661(16) Uani 1 1 d . . .
H65A H 0.7401 0.6213 -0.4838 0.079 Uiso 1 1 calc R . .
C1 C 0.4430(5) 1.1570(4) -0.3706(4) 0.0701(17) Uani 1 1 d . . .
C58 C 1.1824(5) 0.7065(4) -0.2247(4) 0.0679(16) Uani 1 1 d . . .
C59 C 1.0757(4) 0.7087(4) -0.2371(3) 0.0601(14) Uani 1 1 d . . .
H59A H 1.0500 0.6998 -0.2875 0.072 Uiso 1 1 calc R . .
C57 C 1.2237(5) 0.7220(4) -0.1510(4) 0.0651(15) Uani 1 1 d . . .
H57A H 1.2951 0.7208 -0.1420 0.078 Uiso 1 1 calc R . .
C48 C 0.8464(5) 0.9455(4) -0.0531(4) 0.0708(17) Uani 1 1 d . . .
C11 C 0.7305(4) 1.3419(4) -0.2492(3) 0.0612(14) Uani 1 1 d . . .
H11A H 0.7776 1.3850 -0.2654 0.073 Uiso 1 1 calc R . .
H11B H 0.7073 1.3637 -0.1980 0.073 Uiso 1 1 calc R . .
C49 C 0.8804(6) 1.0018(4) -0.0981(4) 0.0783(18) Uani 1 1 d . . .
H49A H 0.8800 1.0578 -0.0798 0.094 Uiso 1 1 calc R . .
C63 C 0.8512(4) 0.6228(4) -0.3198(3) 0.0563(13) Uani 1 1 d . . .
H63A H 0.8866 0.5894 -0.2958 0.068 Uiso 1 1 calc R . .
F11 F 1.0373(5) 1.0159(3) -0.2568(4) 0.145(2) Uani 1 1 d . . .
C46 C 0.8749(4) 0.8313(3) -0.1561(3) 0.0528(13) Uani 1 1 d . . .
C33 C 0.6135(5) 1.4834(4) -0.2894(3) 0.0659(16) Uani 1 1 d . . .
H33A H 0.6614 1.4876 -0.2489 0.079 Uiso 1 1 calc R . .
C9 C 0.6781(5) 1.2659(4) -0.4058(3) 0.0624(15) Uani 1 1 d . . .
H9A H 0.6575 1.2906 -0.4475 0.075 Uiso 1 1 calc R . .
H9B H 0.7542 1.2782 -0.3985 0.075 Uiso 1 1 calc R . .
C13 C 0.7856(6) 1.1418(4) -0.5269(3) 0.0757(18) Uani 1 1 d . . .
F19 F 0.8977(7) 0.5086(4) -0.4867(5) 0.224(5) Uani 1 1 d . . .
C35 C 0.5083(5) 1.5488(4) -0.3646(4) 0.0754(18) Uani 1 1 d . . .
H35A H 0.4851 1.5960 -0.3746 0.090 Uiso 1 1 calc R . .
F10 F 0.8788(6) 1.0295(4) -0.2777(4) 0.155(2) Uani 1 1 d . . .
C37 C 0.5061(5) 1.4030(4) -0.3942(3) 0.0635(15) Uani 1 1 d . . .
H37A H 0.4805 1.3520 -0.4243 0.076 Uiso 1 1 calc R . .
F3 F 0.8732(7) 0.4795(5) -0.0467(5) 0.178(3) Uani 1 1 d U . .
C8 C 0.6838(5) 1.1301(4) -0.3733(3) 0.0681(16) Uani 1 1 d . . .
H8A H 0.7597 1.1428 -0.3653 0.082 Uiso 1 1 calc R . .
H8B H 0.6676 1.0720 -0.3956 0.082 Uiso 1 1 calc R . .
C25 C 1.0148(6) 1.4255(5) -0.2190(4) 0.086(2) Uani 1 1 d . . .
H25A H 0.9941 1.4512 -0.1709 0.103 Uiso 1 1 calc R . .
C64 C 0.8136(4) 0.5933(4) -0.3945(3) 0.0607(15) Uani 1 1 d . . .
C10 C 0.7274(5) 1.2074(4) -0.2142(3) 0.0646(15) Uani 1 1 d . . .
H10A H 0.6998 1.2313 -0.1651 0.078 Uiso 1 1 calc R . .
H10B H 0.7742 1.1688 -0.2054 0.078 Uiso 1 1 calc R . .
C4 C 0.1989(6) 1.1549(5) -0.3272(5) 0.086(2) Uani 1 1 d . . .
C20 C 0.9688(5) 1.3474(4) -0.2522(4) 0.0709(17) Uani 1 1 d . . .
O4 O 0.1446(5) 1.1388(4) -0.3780(4) 0.129(2) Uani 1 1 d . . .
C19 C 0.8924(5) 1.3010(4) -0.2073(4) 0.0712(17) Uani 1 1 d . . .
H19A H 0.9225 1.2536 -0.1980 0.085 Uiso 1 1 calc R . .
H19B H 0.8829 1.3360 -0.1578 0.085 Uiso 1 1 calc R . .
C26 C 0.5881(5) 1.0537(4) -0.2517(4) 0.0700(16) Uani 1 1 d . . .
C12 C 0.6695(6) 1.1417(4) -0.5084(3) 0.0781(19) Uani 1 1 d . . .
H12A H 0.6378 1.1723 -0.5411 0.094 Uiso 1 1 calc R . .
H12B H 0.6347 1.0854 -0.5209 0.094 Uiso 1 1 calc R . .
F9 F 0.7124(6) 0.9750(7) 0.0299(4) 0.242(5) Uani 1 1 d . . .
C50 C 0.9148(5) 0.9722(4) -0.1708(4) 0.0702(17) Uani 1 1 d . . .
F8 F 0.8393(7) 0.9326(4) 0.0736(3) 0.171(3) Uani 1 1 d . . .
C18 C 0.8486(8) 1.2134(5) -0.5386(5) 0.111(3) Uani 1 1 d . . .
H18A H 0.8195 1.2620 -0.5351 0.134 Uiso 1 1 calc R . .
F2 F 0.7704(7) 0.5165(5) 0.0463(4) 0.176(3) Uani 1 1 d U . .
C44 C 0.7984(8) 0.5144(6) -0.0215(5) 0.099(3) Uani 1 1 d . A .
C24 C 1.0920(7) 1.4653(6) -0.2579(6) 0.112(3) Uani 1 1 d . . .
H24A H 1.1262 1.5164 -0.2334 0.135 Uiso 1 1 calc R . .
C60 C 1.2041(6) 0.7598(5) -0.0111(4) 0.085(2) Uani 1 1 d . B .
C5 C 0.4970(6) 1.2989(4) -0.1711(3) 0.0783(19) Uani 1 1 d . . .
H5A H 0.5693 1.3072 -0.1496 0.094 Uiso 1 1 calc R . .
C67 C 0.7797(4) 0.7461(4) -0.3176(3) 0.0569(13) Uani 1 1 d . . .
H67A H 0.7648 0.7973 -0.2920 0.068 Uiso 1 1 calc R . .
O2 O 0.1425(5) 1.2503(4) -0.1297(4) 0.137(3) Uani 1 1 d . . .
C6 C 0.4464(7) 1.3765(5) -0.1530(4) 0.096(2) Uani 1 1 d . . .
H6A H 0.5014 1.4233 -0.1459 0.115 Uiso 1 1 calc R . .
H6B H 0.4103 1.3786 -0.1048 0.115 Uiso 1 1 calc R . .
O3 O 0.2689(6) 1.0078(4) -0.2303(4) 0.132(2) Uani 1 1 d . . .
C22 C 1.0735(8) 1.3562(7) -0.3627(6) 0.125(3) Uani 1 1 d . . .
H22A H 1.0936 1.3318 -0.4114 0.150 Uiso 1 1 calc R . .
C3 C 0.2778(6) 1.0750(6) -0.2341(5) 0.094(2) Uani 1 1 d . . .
C7 C 0.3679(6) 1.3845(4) -0.2147(5) 0.092(2) Uani 1 1 d . . .
H7A H 0.3938 1.4316 -0.2365 0.110 Uiso 1 1 calc R . .
H7B H 0.3010 1.3944 -0.1912 0.110 Uiso 1 1 calc R . .
F7 F 0.8550(7) 1.0478(4) 0.0584(3) 0.179(3) Uani 1 1 d . . .
C31 C 0.6139(8) 1.0419(6) -0.1807(5) 0.135(4) Uani 1 1 d . . .
H31A H 0.6520 1.0842 -0.1452 0.161 Uiso 1 1 calc R . .
C52 C 0.8092(8) 0.9754(5) 0.0248(5) 0.095(2) Uani 1 1 d . . .
C23 C 1.1195(8) 1.4331(7) -0.3293(7) 0.122(3) Uani 1 1 d . . .
H23A H 1.1687 1.4625 -0.3553 0.146 Uiso 1 1 calc R . .
C2 C 0.1981(7) 1.2221(5) -0.1766(5) 0.099(2) Uani 1 1 d . . .
C68 C 0.8317(6) 0.5106(5) -0.4361(4) 0.0789(19) Uani 1 1 d . . .
C53 C 0.9490(7) 1.0304(5) -0.2223(6) 0.093(2) Uani 1 1 d . . .
C36 C 0.4728(5) 1.4727(5) -0.4096(4) 0.0792(19) Uani 1 1 d . . .
H36A H 0.4260 1.4687 -0.4508 0.095 Uiso 1 1 calc R . .
F24 F 0.7042(5) 0.8482(3) -0.4061(3) 0.1300(19) Uani 1 1 d . . .
F23 F 0.6956(5) 0.7551(4) -0.5080(3) 0.142(2) Uani 1 1 d . . .
F22 F 0.5793(4) 0.7494(4) -0.4278(4) 0.146(2) Uani 1 1 d . . .
C27 C 0.5293(7) 0.9890(5) -0.3022(5) 0.094(2) Uani 1 1 d . . .
H27A H 0.5103 0.9952 -0.3510 0.113 Uiso 1 1 calc R . .
C69 C 0.6815(6) 0.7692(6) -0.4321(4) 0.088(2) Uani 1 1 d . . .
C21 C 0.9971(6) 1.3137(5) -0.3253(5) 0.096(2) Uani 1 1 d . . .
H21A H 0.9648 1.2619 -0.3497 0.116 Uiso 1 1 calc R . .
F5 F 0.4882(5) 0.7104(7) -0.1230(7) 0.250(6) Uani 1 1 d . . .
F4 F 0.4879(7) 0.6859(10) -0.0222(4) 0.316(8) Uani 1 1 d . . .
C28 C 0.4991(8) 0.9156(5) -0.2794(6) 0.120(3) Uani 1 1 d . . .
H28A H 0.4588 0.8731 -0.3134 0.144 Uiso 1 1 calc R . .
C14 C 0.8326(8) 1.0714(6) -0.5331(5) 0.106(3) Uani 1 1 d . . .
H14A H 0.7930 1.0243 -0.5231 0.127 Uiso 1 1 calc R . .
C16 C 0.9998(9) 1.1427(9) -0.5598(6) 0.134(4) Uani 1 1 d . . .
H16A H 1.0720 1.1435 -0.5668 0.161 Uiso 1 1 calc R . .
C17 C 0.9558(9) 1.2108(8) -0.5557(5) 0.123(3) Uani 1 1 d . . .
H17A H 0.9967 1.2580 -0.5643 0.148 Uiso 1 1 calc R . .
C29 C 0.5254(8) 0.9032(6) -0.2109(7) 0.130(4) Uani 1 1 d . . .
H29A H 0.5049 0.8530 -0.1971 0.156 Uiso 1 1 calc R . .
C15 C 0.9364(9) 1.0683(7) -0.5535(6) 0.130(3) Uani 1 1 d . . .
H15A H 0.9642 1.0187 -0.5630 0.155 Uiso 1 1 calc R . .
F16 F 1.3250(8) 0.6473(12) -0.2766(4) 0.362(11) Uani 1 1 d . . .
F17 F 1.3031(8) 0.7516(6) -0.3077(5) 0.282(7) Uani 1 1 d . . .
F18 F 1.2091(4) 0.6471(4) -0.3533(3) 0.1340(19) Uani 1 1 d . . .
C61 C 1.2544(6) 0.6858(9) -0.2916(5) 0.128(4) Uani 1 1 d . . .
C30 C 0.5830(10) 0.9660(7) -0.1616(7) 0.160(5) Uani 1 1 d . . .
H30A H 0.6025 0.9581 -0.1135 0.192 Uiso 1 1 calc R . .
C45 C 0.5161(6) 0.6642(8) -0.0857(5) 0.104(3) Uani 1 1 d . . .
F6 F 0.4499(5) 0.6043(6) -0.1098(9) 0.285(7) Uani 1 1 d . . .
F1A F 0.7290(9) 0.4412(5) -0.0426(6) 0.125(3) Uani 0.50 1 d PU A 1
F13A F 1.2817(6) 0.8202(5) 0.0021(4) 0.093(2) Uani 0.50 1 d PU B 1
F13B F 1.1362(17) 0.6987(14) 0.0289(11) 0.217(7) Uani 0.50 1 d PU B 2
F1B F 0.8931(13) 0.5513(9) 0.0274(9) 0.161(5) Uani 0.50 1 d PU A 2

loop_
_atom_site_aniso_label
_atom_site_aniso_U_11
_atom_site_aniso_U_22
_atom_site_aniso_U_33
_atom_site_aniso_U_23
_atom_site_aniso_U_13
_atom_site_aniso_U_12
Fe1 0.0515(5) 0.0689(6) 0.0513(5) 0.0201(4) -0.0048(3) 0.0034(4)
S2 0.0567(9) 0.0791(11) 0.0771(10) 0.0245(8) -0.0012(8) 0.0090(8)
P1 0.0551(9) 0.0665(10) 0.0581(8) 0.0240(7) -0.0080(7) 0.0017(7)
P2 0.0505(8) 0.0635(9) 0.0502(8) 0.0186(6) -0.0049(6) 0.0052(7)
Fe2 0.0612(6) 0.0882(7) 0.0835(7) 0.0302(5) 0.0055(5) 0.0041(5)
S1 0.0776(11) 0.1124(15) 0.0643(10) 0.0365(9) 0.0046(8) 0.0107(10)
C38 0.044(3) 0.061(3) 0.052(3) 0.016(2) -0.002(2) 0.007(2)
C41 0.058(4) 0.083(4) 0.063(4) 0.019(3) 0.011(3) -0.003(3)
C56 0.056(3) 0.057(3) 0.060(3) 0.014(3) -0.006(3) 0.013(3)
N1 0.078(3) 0.074(4) 0.054(3) 0.018(2) 0.004(2) 0.016(3)
C54 0.045(3) 0.049(3) 0.055(3) 0.016(2) -0.006(2) 0.000(2)
C34 0.072(4) 0.068(4) 0.081(4) 0.013(3) 0.004(4) 0.014(3)
C40 0.063(4) 0.058(4) 0.066(4) 0.017(3) 0.009(3) 0.004(3)
C42 0.048(3) 0.085(5) 0.062(4) 0.012(3) -0.002(3) 0.002(3)
C43 0.046(3) 0.083(4) 0.058(3) 0.018(3) -0.005(3) 0.010(3)
C55 0.052(3) 0.051(3) 0.056(3) 0.015(2) -0.003(2) 0.010(2)
O1 0.082(3) 0.100(4) 0.077(3) 0.005(3) -0.026(3) 0.000(3)
C47 0.065(4) 0.065(4) 0.062(3) 0.024(3) -0.004(3) 0.015(3)
N2 0.049(3) 0.073(3) 0.071(3) 0.027(2) -0.017(2) 0.003(2)
F12 0.215(7) 0.071(3) 0.174(5) 0.041(3) 0.028(5) -0.002(4)
C39 0.049(3) 0.061(4) 0.061(3) 0.016(3) 0.003(3) 0.005(3)
C62 0.039(3) 0.060(3) 0.057(3) 0.018(3) 0.001(2) 0.000(2)
B1 0.051(3) 0.057(4) 0.053(3) 0.020(3) 0.001(3) 0.011(3)
C32 0.048(3) 0.060(4) 0.056(3) 0.020(3) 0.001(2) 0.004(3)
F21 0.299(9) 0.091(4) 0.122(4) -0.005(3) -0.032(5) 0.084(5)
F15 0.190(5) 0.169(5) 0.103(3) 0.018(3) -0.045(3) 0.104(4)
F14 0.162(5) 0.193(5) 0.078(3) -0.016(3) -0.032(3) 0.088(4)
F20 0.136(5) 0.117(4) 0.196(6) -0.054(4) -0.039(4) 0.027(4)
C51 0.045(3) 0.059(4) 0.066(3) 0.020(3) -0.006(3) 0.003(3)
C66 0.056(3) 0.069(4) 0.060(3) 0.021(3) -0.009(3) 0.001(3)
C65 0.059(4) 0.089(5) 0.051(3) 0.019(3) -0.005(3) 0.004(3)
C1 0.051(3) 0.092(5) 0.072(4) 0.032(4) -0.008(3) 0.005(3)
C58 0.050(3) 0.084(5) 0.070(4) 0.016(3) 0.002(3) 0.008(3)
C59 0.047(3) 0.081(4) 0.052(3) 0.015(3) -0.004(2) 0.002(3)
C57 0.049(3) 0.074(4) 0.075(4) 0.019(3) -0.006(3) 0.009(3)
C48 0.069(4) 0.081(5) 0.061(4) 0.005(3) -0.002(3) 0.022(3)
C11 0.057(3) 0.069(4) 0.058(3) 0.017(3) -0.010(3) 0.003(3)
C49 0.084(5) 0.066(4) 0.088(5) 0.015(4) -0.004(4) 0.019(3)
C63 0.049(3) 0.066(4) 0.056(3) 0.018(3) 0.001(2) 0.006(3)
F11 0.133(4) 0.120(4) 0.207(6) 0.087(4) 0.076(4) 0.022(3)
C46 0.045(3) 0.061(3) 0.053(3) 0.012(2) -0.005(2) 0.008(2)
C33 0.055(3) 0.078(5) 0.064(4) 0.014(3) -0.006(3) 0.006(3)
C9 0.067(4) 0.066(4) 0.053(3) 0.012(3) 0.001(3) 0.005(3)
C13 0.096(5) 0.076(5) 0.054(3) 0.014(3) 0.005(3) 0.008(4)
F19 0.253(9) 0.115(4) 0.281(9) -0.019(5) 0.190(8) 0.027(5)
C35 0.069(4) 0.071(5) 0.094(5) 0.034(4) 0.009(4) 0.013(3)
F10 0.169(6) 0.168(6) 0.154(5) 0.109(4) -0.021(4) -0.005(4)
C37 0.062(4) 0.061(4) 0.068(4) 0.019(3) -0.017(3) 0.001(3)
F3 0.202(6) 0.194(6) 0.193(6) 0.106(5) 0.071(5) 0.125(5)
C8 0.072(4) 0.060(4) 0.074(4) 0.017(3) 0.001(3) 0.011(3)
C25 0.076(4) 0.085(5) 0.097(5) 0.026(4) 0.005(4) -0.004(4)
C64 0.046(3) 0.070(4) 0.060(3) 0.008(3) -0.001(3) -0.005(3)
C10 0.063(4) 0.066(4) 0.068(4) 0.027(3) -0.014(3) -0.003(3)
C4 0.075(5) 0.080(5) 0.100(5) 0.019(4) -0.017(4) -0.004(4)
C20 0.049(3) 0.090(5) 0.080(4) 0.034(4) -0.010(3) 0.007(3)
O4 0.102(4) 0.142(6) 0.138(5) 0.038(4) -0.042(4) -0.011(4)
C19 0.058(4) 0.080(4) 0.082(4) 0.034(3) -0.015(3) 0.002(3)
C26 0.061(4) 0.074(4) 0.081(4) 0.036(3) -0.012(3) 0.003(3)
C12 0.092(5) 0.085(5) 0.053(3) 0.006(3) -0.008(3) 0.008(4)
F9 0.117(5) 0.478(15) 0.099(4) -0.045(6) 0.020(4) 0.090(7)
C50 0.059(4) 0.065(4) 0.091(5) 0.025(3) 0.000(3) 0.009(3)
F8 0.299(9) 0.149(5) 0.082(3) 0.032(3) 0.039(4) 0.083(5)
C18 0.151(9) 0.100(6) 0.088(5) 0.028(4) 0.038(6) 0.018(6)
F2 0.218(6) 0.227(6) 0.135(5) 0.103(4) 0.048(4) 0.115(5)
C44 0.117(7) 0.112(7) 0.094(6) 0.062(5) 0.049(5) 0.050(6)
C24 0.089(6) 0.118(7) 0.127(7) 0.042(6) -0.001(5) -0.024(5)
C60 0.086(5) 0.120(6) 0.064(4) 0.031(4) 0.001(4) 0.051(5)
C5 0.074(4) 0.097(5) 0.058(4) 0.012(3) 0.014(3) -0.001(4)
C67 0.052(3) 0.067(4) 0.054(3) 0.019(3) -0.007(2) 0.006(3)
O2 0.111(5) 0.130(5) 0.166(6) 0.023(4) 0.063(5) 0.016(4)
C6 0.109(6) 0.099(6) 0.074(5) 0.002(4) 0.005(4) 0.016(5)
O3 0.144(6) 0.097(5) 0.171(6) 0.056(4) 0.038(5) 0.029(4)
C22 0.098(6) 0.156(10) 0.117(7) 0.026(7) 0.043(6) 0.000(6)
C3 0.086(5) 0.088(6) 0.112(6) 0.031(5) 0.017(4) 0.002(4)
C7 0.087(5) 0.080(5) 0.107(6) 0.007(4) 0.018(4) 0.024(4)
F7 0.290(9) 0.123(5) 0.100(4) -0.027(3) 0.011(5) 0.022(5)
C31 0.140(8) 0.141(8) 0.120(7) 0.076(6) -0.076(6) -0.065(7)
C52 0.115(7) 0.086(6) 0.078(5) -0.008(4) 0.001(5) 0.027(5)
C23 0.097(7) 0.144(9) 0.138(9) 0.072(7) 0.031(6) 0.000(6)
C2 0.081(5) 0.094(6) 0.123(7) 0.030(5) 0.025(5) 0.002(4)
C68 0.073(4) 0.084(5) 0.075(4) 0.001(4) 0.010(4) 0.015(4)
C53 0.097(6) 0.063(5) 0.128(7) 0.039(4) 0.023(5) 0.011(4)
C36 0.069(4) 0.094(5) 0.083(4) 0.039(4) -0.009(3) 0.005(4)
F24 0.169(5) 0.084(3) 0.140(4) 0.031(3) -0.076(4) 0.013(3)
F23 0.196(6) 0.176(5) 0.073(3) 0.046(3) -0.024(3) 0.067(4)
F22 0.088(3) 0.158(5) 0.208(6) 0.073(4) -0.048(4) 0.024(3)
C27 0.113(6) 0.075(5) 0.091(5) 0.022(4) -0.019(5) -0.005(4)
C69 0.082(5) 0.108(7) 0.077(5) 0.026(4) -0.026(4) 0.014(4)
C21 0.075(5) 0.104(6) 0.107(6) 0.016(5) 0.010(4) 0.009(4)
F5 0.068(4) 0.373(13) 0.410(14) 0.281(12) 0.064(6) 0.088(6)
F4 0.135(6) 0.71(2) 0.111(5) -0.013(9) 0.016(4) 0.236(11)
C28 0.137(8) 0.065(5) 0.155(9) 0.037(5) -0.030(7) -0.015(5)
C14 0.113(7) 0.109(7) 0.100(6) 0.027(5) 0.020(5) 0.024(5)
C16 0.093(7) 0.190(13) 0.115(8) 0.020(8) 0.014(6) 0.017(8)
C17 0.119(8) 0.143(9) 0.106(7) 0.032(6) 0.047(6) 0.001(7)
C29 0.129(8) 0.095(7) 0.175(10) 0.079(7) -0.038(7) -0.029(6)
C15 0.133(9) 0.131(9) 0.138(9) 0.038(7) 0.043(7) 0.053(7)
F16 0.204(9) 0.84(3) 0.128(6) 0.114(11) 0.071(6) 0.348(15)
F17 0.255(10) 0.285(10) 0.201(8) -0.063(7) 0.154(8) -0.171(9)
F18 0.106(4) 0.201(6) 0.086(3) 0.007(3) 0.028(3) 0.025(4)
C61 0.042(4) 0.257(13) 0.085(6) 0.038(7) 0.005(4) 0.017(6)
C30 0.190(11) 0.146(10) 0.161(9) 0.114(8) -0.061(9) -0.046(9)
C45 0.039(4) 0.188(10) 0.098(6) 0.062(6) 0.006(4) 0.012(5)
F6 0.058(4) 0.226(9) 0.55(2) 0.038(11) 0.023(7) -0.001(5)
F1A 0.156(7) 0.060(5) 0.171(7) 0.066(5) -0.029(6) -0.014(5)
F13A 0.098(5) 0.096(5) 0.066(4) 0.018(3) -0.058(4) -0.052(4)
F13B 0.231(11) 0.236(11) 0.192(10) 0.067(9) -0.015(9) 0.019(9)
F1B 0.181(9) 0.151(8) 0.176(8) 0.092(7) -0.046(7) 0.025(7)

loop_
_atom_type_symbol
_atom_type_description
_atom_type_scat_dispersion_real
_atom_type_scat_dispersion_imag
_atom_type_scat_source
C C 0.0033 0.0016 'International Tables Vol C Tables 4.2.6.8 and 6.1.1.4'
H H 0.0000 0.0000 'International Tables Vol C Tables 4.2.6.8 and 6.1.1.4'
B B 0.0013 0.0007 'International Tables Vol C Tables 4.2.6.8 and 6.1.1.4'
N N 0.0061 0.0033 'International Tables Vol C Tables 4.2.6.8 and 6.1.1.4'
O O 0.0106 0.0060 'International Tables Vol C Tables 4.2.6.8 and 6.1.1.4'
F F 0.0171 0.0103 'International Tables Vol C Tables 4.2.6.8 and 6.1.1.4'
P P 0.1023 0.0942 'International Tables Vol C Tables 4.2.6.8 and 6.1.1.4'
S S 0.1246 0.1234 'International Tables Vol C Tables 4.2.6.8 and 6.1.1.4'
Fe Fe 0.3463 0.8444 'International Tables Vol C Tables 4.2.6.8 and 6.1.1.4'

loop_
_geom_angle_atom_site_label_1
_geom_angle_atom_site_label_2
_geom_angle_atom_site_label_3
_geom_angle
C1 Fe1 C5 166.3(3)
C1 Fe1 S1 122.5(2)
C5 Fe1 S1 47.70(19)
C1 Fe1 P2 103.1(2)
C5 Fe1 P2 88.91(18)
S1 Fe1 P2 133.23(7)
C1 Fe1 P1 87.2(2)
C5 Fe1 P1 101.5(2)
S1 Fe1 P1 90.77(7)
P2 Fe1 P1 80.69(6)
C1 Fe1 S2 89.5(2)
C5 Fe1 S2 81.7(2)
S1 Fe1 S2 90.97(7)
P2 Fe1 S2 100.11(6)
P1 Fe1 S2 176.69(7)
C1 Fe1 Fe2 82.34(19)
C5 Fe1 Fe2 83.95(18)
S1 Fe1 Fe2 53.47(6)
P2 Fe1 Fe2 153.84(6)
P1 Fe1 Fe2 125.38(5)
S2 Fe1 Fe2 53.99(5)
C7 S2 Fe2 111.2(3)
C7 S2 Fe1 105.5(3)
Fe2 S2 Fe1 71.57(6)
C26 P1 C10 104.7(3)
C26 P1 C8 104.8(3)
C10 P1 C8 102.8(3)
C26 P1 Fe1 116.7(2)
C10 P1 Fe1 113.4(2)
C8 P1 Fe1 113.0(2)
C32 P2 C9 104.6(3)
C32 P2 C11 105.1(3)
C9 P2 C11 100.4(3)
C32 P2 Fe1 116.43(18)
C9 P2 Fe1 113.1(2)
C11 P2 Fe1 115.47(19)
C2 Fe2 C3 101.6(4)
C2 Fe2 C4 96.3(4)
C3 Fe2 C4 91.2(4)
C2 Fe2 S1 100.4(3)
C3 Fe2 S1 86.2(3)
C4 Fe2 S1 163.2(3)
C2 Fe2 S2 100.1(3)
C3 Fe2 S2 158.3(3)
C4 Fe2 S2 85.2(2)
S1 Fe2 S2 91.23(7)
C2 Fe2 Fe1 137.4(3)
C3 Fe2 Fe1 108.3(2)
C4 Fe2 Fe1 112.4(2)
S1 Fe2 Fe1 53.37(5)
S2 Fe2 Fe1 54.43(5)
C5 S1 Fe1 62.6(2)
C5 S1 Fe2 106.8(3)
Fe1 S1 Fe2 73.16(6)
C39 C38 C43 116.1(5)
C39 C38 B1 125.7(5)
C43 C38 B1 118.2(5)
C42 C41 C40 118.3(5)
C42 C41 H41A 120.8
C40 C41 H41A 120.8
C55 C56 C57 119.6(5)
C55 C56 C60 122.8(5)
C57 C56 C60 117.6(5)
C9 N1 C8 116.3(5)
C9 N1 C12 113.5(4)
C8 N1 C12 112.6(5)
C55 C54 C59 114.4(5)
C55 C54 B1 120.1(5)
C59 C54 B1 125.2(4)
C35 C34 C33 120.9(6)
C35 C34 H34A 119.6
C33 C34 H34A 119.6
C41 C40 C39 120.0(6)
C41 C40 C44 118.7(6)
C39 C40 C44 121.4(6)
C41 C42 C43 121.6(6)
C41 C42 C45 119.6(6)
C43 C42 C45 118.7(7)
C42 C43 C38 122.0(6)
C42 C43 H43A 119.0
C38 C43 H43A 119.0
C56 C55 C54 124.1(5)
C56 C55 H55A 117.9
C54 C55 H55A 117.9
C48 C47 C46 122.5(5)
C48 C47 H47A 118.8
C46 C47 H47A 118.8
C11 N2 C10 114.3(5)
C11 N2 C19 110.8(5)
C10 N2 C19 111.3(4)
C38 C39 C40 122.0(5)
C38 C39 H39A 119.0
C40 C39 H39A 119.0
C67 C62 C63 115.2(5)
C67 C62 B1 124.1(5)
C63 C62 B1 120.5(5)
C46 B1 C38 110.8(4)
C46 B1 C54 103.5(4)
C38 B1 C54 111.7(4)
C46 B1 C62 112.9(4)
C38 B1 C62 106.0(4)
C54 B1 C62 112.1(4)
C33 C32 C37 119.0(5)
C33 C32 P2 123.6(4)
C37 C32 P2 117.3(4)
C60 F15 F13B 65.0(8)
C60 F14 F13B 66.9(9)
C50 C51 C46 122.0(6)
C50 C51 H51A 119.0
C46 C51 H51A 119.0
C65 C66 C67 119.8(5)
C65 C66 C69 120.5(6)
C67 C66 C69 119.7(6)
C64 C65 C66 118.7(5)
C64 C65 H65A 120.6
C66 C65 H65A 120.6
O1 C1 Fe1 177.0(6)
C57 C58 C59 120.0(5)
C57 C58 C61 119.2(6)
C59 C58 C61 120.9(6)
C58 C59 C54 123.2(5)
C58 C59 H59A 118.4
C54 C59 H59A 118.4
C58 C57 C56 118.7(5)
C58 C57 H57A 120.7
C56 C57 H57A 120.7
C47 C48 C49 120.2(6)
C47 C48 C52 120.5(7)
C49 C48 C52 119.2(7)
N2 C11 P2 111.4(4)
N2 C11 H11A 109.3
P2 C11 H11A 109.3
N2 C11 H11B 109.3
P2 C11 H11B 109.3
H11A C11 H11B 108.0
C50 C49 C48 118.1(6)
C50 C49 H49A 121.0
C48 C49 H49A 121.0
C64 C63 C62 122.2(5)
C64 C63 H63A 118.9
C62 C63 H63A 118.9
C47 C46 C51 116.1(5)
C47 C46 B1 122.7(5)
C51 C46 B1 121.0(5)
C32 C33 C34 120.0(6)
C32 C33 H33A 120.0
C34 C33 H33A 120.0
N1 C9 P2 111.6(4)
N1 C9 H9A 109.3
P2 C9 H9A 109.3
N1 C9 H9B 109.3
P2 C9 H9B 109.3
H9A C9 H9B 108.0
C14 C13 C18 117.8(8)
C14 C13 C12 120.8(7)
C18 C13 C12 121.4(7)
C34 C35 C36 119.0(6)
C34 C35 H35A 120.5
C36 C35 H35A 120.5
C36 C37 C32 120.7(6)
C36 C37 H37A 119.7
C32 C37 H37A 119.7
C44 F3 F1B 61.8(8)
N1 C8 P1 111.5(4)
N1 C8 H8A 109.3
P1 C8 H8A 109.3
N1 C8 H8B 109.3
P1 C8 H8B 109.3
H8A C8 H8B 108.0
C20 C25 C24 119.3(8)
C20 C25 H25A 120.4
C24 C25 H25A 120.4
C65 C64 C63 121.1(6)
C65 C64 C68 118.4(6)
C63 C64 C68 120.5(6)
N2 C10 P1 110.7(4)
N2 C10 H10A 109.5
P1 C10 H10A 109.5
N2 C10 H10B 109.5
P1 C10 H10B 109.5
H10A C10 H10B 108.1
O4 C4 Fe2 179.2(8)
C25 C20 C21 118.3(6)
C25 C20 C19 119.5(6)
C21 C20 C19 122.2(7)
N2 C19 C20 113.5(5)
N2 C19 H19A 108.9
C20 C19 H19A 108.9
N2 C19 H19B 108.9
C20 C19 H19B 108.9
H19A C19 H19B 107.7
C31 C26 C27 118.1(7)
C31 C26 P1 122.2(6)
C27 C26 P1 119.5(5)
N1 C12 C13 114.6(5)
N1 C12 H12A 108.6
C13 C12 H12A 108.6
N1 C12 H12B 108.6
C13 C12 H12B 108.6
H12A C12 H12B 107.6
C51 C50 C49 121.1(6)
C51 C50 C53 118.8(6)
C49 C50 C53 120.0(6)
C17 C18 C13 119.6(9)
C17 C18 H18A 120.2
C13 C18 H18A 120.2
C44 F2 F1B 59.1(7)
F3 C44 F2 120.9(8)
F3 C44 F1A 91.1(9)
F2 C44 F1A 87.5(8)
F3 C44 C40 118.6(6)
F2 C44 C40 117.7(7)
F1A C44 C40 108.3(8)
F3 C44 F1B 71.4(9)
F2 C44 F1B 74.3(9)
F1A C44 F1B 141.8(8)
C40 C44 F1B 110.0(8)
C23 C24 C25 122.7(9)
C23 C24 H24A 118.7
C25 C24 H24A 118.7
F14 C60 F15 114.7(6)
F14 C60 F13A 97.5(8)
F15 C60 F13A 98.6(7)
F14 C60 C56 114.5(6)
F15 C60 C56 113.7(6)
F13A C60 C56 115.8(6)
F14 C60 F13B 63.2(9)
F15 C60 F13B 65.7(9)
F13A C60 F13B 141.9(9)
C56 C60 F13B 102.3(9)
C6 C5 S1 124.9(6)
C6 C5 Fe1 120.9(5)
S1 C5 Fe1 69.7(2)
C6 C5 H5A 111.7
S1 C5 H5A 111.7
Fe1 C5 H5A 111.7
C62 C67 C66 122.9(6)
C62 C67 H67A 118.6
C66 C67 H67A 118.6
C5 C6 C7 114.0(6)
C5 C6 H6A 108.8
C7 C6 H6A 108.8
C5 C6 H6B 108.8
C7 C6 H6B 108.8
H6A C6 H6B 107.7
C23 C22 C21 121.0(9)
C23 C22 H22A 119.5
C21 C22 H22A 119.5
O3 C3 Fe2 177.9(9)
C6 C7 S2 112.6(5)
C6 C7 H7A 109.1
S2 C7 H7A 109.1
C6 C7 H7B 109.1
S2 C7 H7B 109.1
H7A C7 H7B 107.8
C26 C31 C30 119.6(8)
C26 C31 H31A 120.2
C30 C31 H31A 120.2
F9 C52 F7 108.2(8)
F9 C52 F8 107.6(9)
F7 C52 F8 98.8(8)
F9 C52 C48 115.4(8)
F7 C52 C48 114.2(8)
F8 C52 C48 111.2(7)
C24 C23 C22 118.1(8)
C24 C23 H23A 120.9
C22 C23 H23A 120.9
O2 C2 Fe2 176.1(9)
F19 C68 F21 110.4(8)
F19 C68 F20 102.9(7)
F21 C68 F20 97.0(7)
F19 C68 C64 116.0(7)
F21 C68 C64 115.1(6)
F20 C68 C64 113.2(6)
F11 C53 F12 102.9(7)
F11 C53 F10 106.0(8)
F12 C53 F10 105.8(7)
F11 C53 C50 113.1(7)
F12 C53 C50 114.3(8)
F10 C53 C50 113.8(7)
C37 C36 C35 120.4(6)
C37 C36 H36A 119.8
C35 C36 H36A 119.8
C28 C27 C26 119.7(7)
C28 C27 H27A 120.2
C26 C27 H27A 120.2
F24 C69 F22 108.2(7)
F24 C69 F23 107.3(7)
F22 C69 F23 102.6(6)
F24 C69 C66 114.7(6)
F22 C69 C66 111.6(7)
F23 C69 C66 111.6(7)
C20 C21 C22 120.4(8)
C20 C21 H21A 119.8
C22 C21 H21A 119.8
C29 C28 C27 122.5(9)
C29 C28 H28A 118.7
C27 C28 H28A 118.7
C13 C14 C15 122.3(9)
C13 C14 H14A 118.8
C15 C14 H14A 118.8
C17 C16 C15 120.0(10)
C17 C16 H16A 120.0
C15 C16 H16A 120.0
C16 C17 C18 121.4(10)
C16 C17 H17A 119.3
C18 C17 H17A 119.3
C28 C29 C30 118.0(8)
C28 C29 H29A 121.0
C30 C29 H29A 121.0
C14 C15 C16 118.4(10)
C14 C15 H15A 120.8
C16 C15 H15A 120.8
F16 C61 F18 108.0(13)
F16 C61 F17 104.7(10)
F18 C61 F17 105.1(9)
F16 C61 C58 112.6(8)
F18 C61 C58 115.3(6)
F17 C61 C58 110.3(11)
C29 C30 C31 122.1(9)
C29 C30 H30A 119.0
C31 C30 H30A 119.0
F4 C45 F5 107.0(12)
F4 C45 F6 101.4(10)
F5 C45 F6 98.7(10)
F4 C45 C42 114.6(7)
F5 C45 C42 118.3(7)
F6 C45 C42 114.6(10)
F14 F13B C60 49.9(7)
F14 F13B F15 90.6(11)
C60 F13B F15 49.3(7)
C44 F1B F3 46.8(6)
C44 F1B F2 46.6(6)
F3 F1B F2 83.0(8)

loop_
_geom_bond_atom_site_label_1
_geom_bond_atom_site_label_2
_geom_bond_distance
Fe1 C1 1.793(7)
Fe1 C5 2.087(6)
Fe1 S1 2.2055(17)
Fe1 P2 2.2147(16)
Fe1 P1 2.2192(18)
Fe1 S2 2.2552(18)
Fe1 Fe2 2.6303(12)
S2 C7 1.800(7)
S2 Fe2 2.2428(19)
P1 C26 1.825(6)
P1 C10 1.826(6)
P1 C8 1.863(6)
P2 C32 1.824(6)
P2 C9 1.858(6)
P2 C11 1.858(6)
Fe2 C2 1.776(9)
Fe2 C3 1.824(9)
Fe2 C4 1.828(8)
Fe2 S1 2.208(2)
S1 C5 1.739(7)
C38 C39 1.375(7)
C38 C43 1.410(7)
C38 B1 1.641(8)
C41 C42 1.365(9)
C41 C40 1.390(9)
C41 H41A 0.9300
C56 C55 1.377(7)
C56 C57 1.389(8)
C56 C60 1.486(9)
N1 C9 1.450(7)
N1 C8 1.457(7)
N1 C12 1.495(7)
C54 C55 1.378(7)
C54 C59 1.397(7)
C54 B1 1.646(8)
C34 C35 1.372(9)
C34 C33 1.389(9)
C34 H34A 0.9300
C40 C39 1.412(7)
C40 C44 1.447(9)
C42 C43 1.371(8)
C42 C45 1.491(10)
C43 H43A 0.9300
C55 H55A 0.9300
O1 C1 1.151(7)
C47 C48 1.382(8)
C47 C46 1.389(7)
C47 H47A 0.9300
N2 C11 1.452(8)
N2 C10 1.470(7)
N2 C19 1.493(7)
F12 C53 1.313(9)
C39 H39A 0.9300
C62 C67 1.386(7)
C62 C63 1.407(8)
C62 B1 1.648(8)
B1 C46 1.638(8)
C32 C33 1.373(8)
C32 C37 1.388(8)
F21 C68 1.298(9)
F15 C60 1.288(8)
F15 F13B 1.55(2)
F14 C60 1.282(8)
F14 F13B 1.49(2)
F20 C68 1.338(8)
C51 C50 1.377(8)
C51 C46 1.389(7)
C51 H51A 0.9300
C66 C65 1.379(9)
C66 C67 1.400(8)
C66 C69 1.505(9)
C65 C64 1.370(8)
C65 H65A 0.9300
C58 C57 1.374(8)
C58 C59 1.386(8)
C58 C61 1.516(10)
C59 H59A 0.9300
C57 H57A 0.9300
C48 C49 1.386(9)
C48 C52 1.475(10)
C11 H11A 0.9700
C11 H11B 0.9700
C49 C50 1.380(9)
C49 H49A 0.9300
C63 C64 1.381(8)
C63 H63A 0.9300
F11 C53 1.310(9)
C33 H33A 0.9300
C9 H9A 0.9700
C9 H9B 0.9700
C13 C14 1.376(11)
C13 C18 1.408(10)
C13 C12 1.519(10)
F19 C68 1.232(8)
C35 C36 1.381(10)
C35 H35A 0.9300
F10 C53 1.329(10)
C37 C36 1.372(9)
C37 H37A 0.9300
F3 C44 1.223(9)
F3 F1B 1.590(16)
C8 H8A 0.9700
C8 H8B 0.9700
C25 C20 1.375(9)
C25 C24 1.384(10)
C25 H25A 0.9300
C64 C68 1.479(9)
C10 H10A 0.9700
C10 H10B 0.9700
C4 O4 1.105(8)
C20 C21 1.376(10)
C20 C19 1.501(8)
C19 H19A 0.9700
C19 H19B 0.9700
C26 C31 1.365(9)
C26 C27 1.392(9)
C12 H12A 0.9700
C12 H12B 0.9700
F9 C52 1.239(10)
C50 C53 1.495(9)
F8 C52 1.318(10)
C18 C17 1.407(13)
C18 H18A 0.9300
F2 C44 1.253(9)
F2 F1B 1.658(17)
C44 F1A 1.401(13)
C44 F1B 1.479(16)
C24 C23 1.339(12)
C24 H24A 0.9300
C60 F13A 1.307(10)
C60 F13B 1.54(2)
C5 C6 1.504(10)
C5 H5A 0.9800
C67 H67A 0.9300
O2 C2 1.161(9)
C6 C7 1.523(11)
C6 H6A 0.9700
C6 H6B 0.9700
O3 C3 1.134(9)
C22 C23 1.361(13)
C22 C21 1.384(11)
C22 H22A 0.9300
C7 H7A 0.9700
C7 H7B 0.9700
F7 C52 1.302(10)
C31 C30 1.390(12)
C31 H31A 0.9300
C23 H23A 0.9300
C36 H36A 0.9300
F24 C69 1.305(9)
F23 C69 1.337(8)
F22 C69 1.311(9)
C27 C28 1.383(10)
C27 H27A 0.9300
C21 H21A 0.9300
F5 C45 1.204(10)
F4 C45 1.185(10)
C28 C29 1.325(13)
C28 H28A 0.9300
C14 C15 1.380(13)
C14 H14A 0.9300
C16 C17 1.326(14)
C16 C15 1.421(15)
C16 H16A 0.9300
C17 H17A 0.9300
C29 C30 1.357(14)
C29 H29A 0.9300
C15 H15A 0.9300
F16 C61 1.232(13)
F17 C61 1.280(14)
F18 C61 1.253(10)
C30 H30A 0.9300
C45 F6 1.230(12)
